data_1533354
loop_
_publ_author_name
'Chen, G.'
'Nakano, H.'
'Satoh, H.'
'Kamegashira, N.'

_publ_section_title
;
 Structural analysis of a complex oxide Eu2 Mn2/3 Nb4/3 O7 with a
 pyrochlore-related structure
;
_journal_name_full 'Materials Science Forum'
_journal_page_first 969
_journal_page_last 972
_journal_volume 449
_journal_year 2004
_chemical_formula_sum 'Eu2 Mn0.667 Nb1.333 O7'
_chemical_name_systematic 'Eu2 (Mn0.667 Nb1.333 O7)'
_space_group_IT_number 15
_symmetry_space_group_name_Hall '-C 2yc'
_symmetry_space_group_name_H-M 'C 1 2/c 1'
_cell_angle_alpha 90
_cell_angle_beta 100.516
_cell_angle_gamma 90
_cell_formula_units_Z 8
_cell_length_a 13.0614
_cell_length_b 7.5399
_cell_length_c 11.8186
_cell_volume 1144.366
_citation_journal_id_ASTM MSFOEP
_cod_data_source_file Chen_MSFOEP_2004_1959.cif
_cod_data_source_block Eu2Mn0.667Nb1.333O7
_cod_database_code 1533354

loop_
_symmetry_equiv_pos_as_xyz
x,y,z
-x,y,-z+1/2
-x,-y,-z
x,-y,z-1/2
x+1/2,y+1/2,z
-x+1/2,y+1/2,-z+1/2
-x+1/2,-y+1/2,-z
x+1/2,-y+1/2,z-1/2

loop_
_atom_site_label
_atom_site_type_symbol
_atom_site_fract_x
_atom_site_fract_y
_atom_site_fract_z
_atom_site_occupancy
_atom_site_U_iso_or_equiv
O3 O-2 0.243 0.15 0.582 1 0.0
Nb2 Nb+5 0 0.125 0.25 0.667 0.0
Eu2 Eu+3 0.123 0.124 -0.012 1 0.0
O1 O-2 0.377 0.17 0.293 1 0.0
O5 O-2 0.721 0.163 0.571 1 0.0
Mn1 Mn+2 0.5 0.106 0.25 1 0.0
Mn2 Mn+2 0 0.125 0.25 0.333 0.0
Eu1 Eu+3 0.372 0.123 0.487 1 0.0
O6 O-2 0.014 0.14 0.405 1 0.0
O7 O-2 0.126 0.062 0.785 1 0.0
Nb1 Nb+5 0.249 0.124 0.745 1 0.0
O4 O-2 0.398 0.15 0.736 1 0.0
O2 O-2 0.46 0.09 0.121 1 0.0
